data_4113283
loop_
_publ_author_name
'Jonathan R. Nitschke'
'David Schultz'
'G\'erald Bernardinelli'
'David G\'erard'

_publ_contact_author
;
     Dr Gerald Bernardinelli
     Laboratoire de Cristallographie
     Universite de Geneve
     24, quai E. Ansermet
     CH - 1211 Geneve 4
     Switzerland
;
_publ_contact_author_email gerald.bernardinelli@cryst.unige.ch
_publ_contact_author_fax '+41 22 379 61 08'
_publ_contact_author_phone '+41 22 379 62 02'
_publ_section_title
;
 Selection Rules for Helicate Ligand Component Self-Assembly: Steric, pH,
 Charge, and Solvent Effects
;
_journal_name_full 'Journal of the American Chemical Society'
_journal_page_first 16538
_journal_page_last 16543
_journal_paper_doi 10.1021/ja046001z
_journal_volume 126
_journal_year 2004
_chemical_formula_moiety
;
(C26 H12 Cu N4 O6 S2)2 ; (Cl O4)2 ; Ba2 ; (H2 O)13) 
;
_chemical_formula_sum 'C52 H58 Ba2 Cl2 Cu2 N8 O33 S4'
_chemical_formula_weight 1924.1
_space_group_IT_number 14
_symmetry_cell_setting monoclinic
_symmetry_space_group_name_Hall '-P 2ybc'
_symmetry_space_group_name_H-M 'P 1 21/c 1'
_audit_conform_dict_name cif_core.dic
_audit_conform_dict_version 2.0.1
_audit_creation_date 2004-04-26
_audit_creation_method from_xtal_archive_file_using_CIFIO
_audit_update_record 2004-04-26
_cell_angle_alpha 90.00000
_cell_angle_beta 99.762(10)
_cell_angle_gamma 90.00000
_cell_formula_units_Z 4
_cell_length_a 18.6339(16)
_cell_length_b 25.6027(14)
_cell_length_c 14.4414(11)
_cell_measurement_reflns_used 8000
_cell_measurement_temperature 200
_cell_measurement_theta_max 25.97
_cell_measurement_theta_min 4.2
_cell_volume 6789.9(9)
_computing_cell_refinement 'CELL (Stoe & Cie, 1999)'
_computing_data_collection 'EXPOSE (Stoe & Cie, 1999)'
_computing_data_reduction 'XRED (Stoe & Cie, 1999)'
_computing_molecular_graphics xtal_gx3
_computing_publication_material xtal_CIFIO
_computing_structure_refinement xtal_CRYLSQ
_computing_structure_solution SIR97
_diffrn_detector_area_resol_mean 6
_diffrn_measured_fraction_theta_full .99
_diffrn_measured_fraction_theta_max .99
_diffrn_measurement_device_type 'Stoe Ipds'
_diffrn_measurement_method \f
_diffrn_radiation_type MoK\a
_diffrn_radiation_wavelength .71073
_diffrn_reflns_av_R_equivalents .06
_diffrn_reflns_limit_h_max 22
_diffrn_reflns_limit_h_min -22
_diffrn_reflns_limit_k_max 30
_diffrn_reflns_limit_k_min -31
_diffrn_reflns_limit_l_max 17
_diffrn_reflns_limit_l_min -15
_diffrn_reflns_number 48564
_diffrn_reflns_theta_full 25.97
_diffrn_reflns_theta_max 25.97
_diffrn_standards_decay_% 0
_exptl_absorpt_coefficient_mu 2.062
_exptl_absorpt_correction_T_max .8933
_exptl_absorpt_correction_T_min .5868
_exptl_absorpt_correction_type numerical
_exptl_absorpt_process_details 'XRED; Stoe & Cie, 1999'
_exptl_crystal_colour 'dark violet'
_exptl_crystal_density_diffrn 1.882
_exptl_crystal_density_meas ?
_exptl_crystal_description plate
_exptl_crystal_F_000 3832
_exptl_crystal_size_max .41
_exptl_crystal_size_mid .21
_exptl_crystal_size_min .055
_refine_diff_density_max 2.18
_refine_diff_density_min -2.469
_refine_ls_extinction_coef .00000
_refine_ls_extinction_method none
_refine_ls_goodness_of_fit_ref 1.12(1)
_refine_ls_hydrogen_treatment mixed
_refine_ls_number_parameters 928
_refine_ls_number_reflns 8336
_refine_ls_R_factor_gt .040
_refine_ls_shift/su_max .001
_refine_ls_structure_factor_coef F
_refine_ls_weighting_details \w=1/[\s^2^(Fo)+0.0002(Fo^2^)]
_refine_ls_weighting_scheme calc
_refine_ls_wR_factor_ref .038
_reflns_number_gt 8088
_reflns_number_total 13136
_reflns_threshold_expression 'refl observed if Fo > 3.99 \s(Fo)'
_cod_data_source_file ja046001zsi20040705_024046.cif
_cod_data_source_block ULTZ
_cod_depositor_comments
;
The following automatic conversions were performed:

'_exptl_crystal_density_meas' value 'not_measured' was changed to '?'
- the value is perceived as not measured.

Automatic conversion script
Id: cif_fix_values 3008 2015-01-20 13:52:24Z robertas 
;
_cod_original_sg_symbol_H-M 'P 21/c'
_cod_database_code 4113283

loop_
_symmetry_equiv_pos_as_xyz
+x,+y,+z
-x,1/2+y,1/2-z
-x,-y,-z
+x,1/2-y,1/2+z

loop_
_atom_site_label
_atom_site_fract_x
_atom_site_fract_y
_atom_site_fract_z
_atom_site_U_iso_or_equiv
_atom_site_occupancy
_atom_site_adp_type
Cu1 1.00059(4) .61179(3) .13584(6) .0221(4) 1.00000 Uani
Cu2 .99659(4) .62524(3) .32241(6) .0211(4) 1.00000 Uani
Ba1 .552133(18) .346976(12) .06240(3) .02795(19) 1.00000 Uani
Ba2 .538559(18) .587985(12) .48368(4) .0345(3) 1.00000 Uani
S1a .67883(8) .45803(5) .00365(12) .0262(8) 1.00000 Uani
S2a .63755(8) .70617(6) .36792(16) .0405(10) 1.00000 Uani
N1a 1.0972(3) .58106(15) .2093(4) .019(3) 1.00000 Uani
N2a 1.0783(3) .67503(15) .2919(4) .020(3) 1.00000 Uani
N3a .9841(3) .53429(15) .1085(4) .024(3) 1.00000 Uani
N4a .9539(3) .69556(15) .3467(4) .022(3) 1.00000 Uani
O1a .67401(19) .40824(13) .0505(4) .033(3) 1.00000 Uani
O2a .6364(2) .49870(14) .0385(4) .038(3) 1.00000 Uani
O3a .6628(3) .45322(15) -.0981(4) .039(3) 1.00000 Uani
O4a .6229(3) .66271(19) .4248(5) .069(4) 1.00000 Uani
O5a .6262(3) .75571(18) .4141(5) .068(4) 1.00000 Uani
O6a .5988(3) .7040(3) .2741(5) .063(4) 1.00000 Uani
C1a 1.1565(3) .60770(19) .2507(4) .018(3) 1.00000 Uani
C2a 1.1464(3) .66031(18) .2821(5) .021(3) 1.00000 Uani
C3a 1.0677(3) .72475(18) .3176(5) .023(3) 1.00000 Uani
C4a 1.1238(3) .76183(19) .3316(5) .029(4) 1.00000 Uani
C5a 1.1936(3) .7457(2) .3277(5) .029(4) 1.00000 Uani
C6a 1.2069(3) .6935(2) .3062(5) .026(3) 1.00000 Uani
C7a 1.2789(3) .6719(3) .3105(5) .031(4) 1.00000 Uani
C8a 1.2884(3) .6208(3) .2938(5) .030(4) 1.00000 Uani
C9a 1.2277(3) .5864(2) .2623(5) .026(3) 1.00000 Uani
C10a 1.2340(3) .5330(2) .2436(5) .025(3) 1.00000 Uani
C11a 1.1728(3) .50473(19) .2086(5) .027(3) 1.00000 Uani
C12a 1.1061(3) .53022(18) .1876(5) .023(3) 1.00000 Uani
C13a 1.0387(3) .50502(18) .1409(5) .025(3) 1.00000 Uani
C14a .9137(3) .51179(18) .0783(5) .022(3) 1.00000 Uani
C15a .8632(3) .54136(18) .0179(5) .022(3) 1.00000 Uani
C16a .7917(3) .52427(18) -.0068(5) .022(3) 1.00000 Uani
C17a .7707(3) .47781(18) .0305(5) .024(3) 1.00000 Uani
C18a .8210(3) .44807(18) .0912(5) .025(3) 1.00000 Uani
C19a .8927(3) .46478(18) .1145(5) .025(3) 1.00000 Uani
C20a .9939(3) .73521(18) .3350(5) .025(3) 1.00000 Uani
C21a .8786(3) .70135(17) .3554(5) .021(3) 1.00000 Uani
C22a .8499(3) .66478(18) .4101(5) .026(3) 1.00000 Uani
C23a .7758(3) .66635(18) .4146(5) .028(4) 1.00000 Uani
C24a .7319(3) .70364(19) .3629(5) .027(3) 1.00000 Uani
C25a .7608(3) .73985(19) .3086(5) .030(4) 1.00000 Uani
C26a .8347(3) .73894(18) .3039(5) .026(3) 1.00000 Uani
S1b 1.34718(7) .53718(5) .56366(12) .0250(8) 1.00000 Uani
S2b 1.32613(8) .75112(5) .06838(12) .0270(8) 1.00000 Uani
O1b 1.3537(2) .56215(15) .6552(4) .037(3) 1.00000 Uani
O2b 1.3874(2) .56534(15) .5013(4) .037(3) 1.00000 Uani
O3b 1.3643(2) .48174(13) .5700(4) .036(3) 1.00000 Uani
O4b 1.3272(3) .80757(13) .0617(4) .047(3) 1.00000 Uani
O5b 1.35130(19) .72492(14) -.0099(4) .033(3) 1.00000 Uani
O6b 1.3638(2) .73251(15) .1595(4) .037(3) 1.00000 Uani
N1b .9108(3) .57455(14) .2745(4) .021(3) 1.00000 Uani
N2b .9018(3) .65070(15) .1387(4) .021(3) 1.00000 Uani
N3b 1.0350(3) .55956(14) .3901(4) .021(3) 1.00000 Uani
N4b 1.0212(3) .68040(15) .0752(4) .022(3) 1.00000 Uani
C1b .8449(3) .58715(18) .2242(5) .019(3) 1.00000 Uani
C2b .8392(3) .63040(18) .1619(5) .022(3) 1.00000 Uani
C3b .8967(3) .69296(18) .0832(5) .025(3) 1.00000 Uani
C4b .8304(3) .7176(3) .0490(5) .034(4) 1.00000 Uani
C5b .7668(3) .6951(3) .0667(5) .035(4) 1.00000 Uani
C6b .7696(3) .65009(19) .1220(5) .026(3) 1.00000 Uani
C7b .7057(3) .6234(3) .1408(5) .029(4) 1.00000 Uani
C8b .7110(3) .5799(2) .1920(5) .028(4) 1.00000 Uani
C9b .7805(3) .55933(18) .2353(5) .022(3) 1.00000 Uani
C10b .7890(3) .5126(2) .2864(5) .026(3) 1.00000 Uani
C11b .8569(3) .49756(19) .3305(5) .026(3) 1.00000 Uani
C12b .9166(3) .53059(17) .3262(4) .018(3) 1.00000 Uani
C13b .9891(3) .52110(18) .3810(5) .025(3) 1.00000 Uani
C14b 1.1086(3) .55151(18) .4346(5) .020(3) 1.00000 Uani
C15b 1.1461(3) .59444(17) .4756(5) .020(3) 1.00000 Uani
C16b 1.2189(3) .59005(17) .5147(5) .022(3) 1.00000 Uani
C17b 1.2544(3) .54179(18) .5133(5) .020(3) 1.00000 Uani
C18b 1.2168(3) .49873(18) .4703(5) .025(3) 1.00000 Uani
C19b 1.1439(3) .50293(17) .4312(5) .023(3) 1.00000 Uani
C20b .9655(3) .71159(19) .0594(5) .025(3) 1.00000 Uani
C21b 1.0915(3) .69989(18) .0654(5) .022(3) 1.00000 Uani
C22b 1.1430(3) .66467(18) .0436(5) .025(3) 1.00000 Uani
C23b 1.2133(3) .68037(18) .0414(5) .025(3) 1.00000 Uani
C24b 1.2340(3) .73203(18) .0633(5) .023(3) 1.00000 Uani
C25b 1.1826(3) .76747(18) .0865(5) .024(3) 1.00000 Uani
C26b 1.1120(3) .75175(19) .0868(5) .025(3) 1.00000 Uani
Cl1c .70581(11) .62472(8) .68091(18) .0618(13) 1.00000 Uani
O1c .7721(4) .6357(4) .6540(7) .151(8) 1.00000 Uani
O2c .7189(4) .6111(3) .7758(6) .098(5) 1.00000 Uani
O3c .6709(3) .5846(2) .6241(5) .074(4) 1.00000 Uani
O4c .6573(4) .6674(3) .6732(7) .120(6) 1.00000 Uani
Cl1d .99805(9) .37176(5) .33408(13) .0370(9) 1.00000 Uani
O1d 1.0321(3) .40930(17) .2810(4) .058(3) 1.00000 Uani
O2d 1.0294(3) .32129(15) .3287(5) .058(4) 1.00000 Uani
O3d 1.0093(3) .3892(2) .4304(5) .066(4) 1.00000 Uani
O4d .9215(3) .36993(18) .3000(5) .072(4) 1.00000 Uani
O1w .5368(3) .25881(15) .1770(4) .042(3) 1.00000 Uani
O2w .4531(3) .28459(19) -.0582(5) .066(4) 1.00000 Uani
O3w .4292(3) .35895(18) .1474(6) .086(5) 1.00000 Uani
O4w .4747(3) .42602(18) -.0426(5) .061(4) 1.00000 Uani
O5w .5611(3) .44637(17) .1665(4) .050(3) 1.00000 Uani
O6w .6574(3) .34151(16) .2307(5) .063(4) 1.00000 Uani
O7w .5740(3) .36358(14) -.1327(4) .044(3) 1.00000 Uani
O8w .5445(3) .50051(15) .6079(4) .038(3) 1.00000 Uani
O9w .4445(3) .66892(16) .4386(5) .060(4) 1.00000 Uani
O10w .4965(3) .6280(3) .6452(5) .084(5) 1.00000 Uani
O11w .5295(4) .5967(2) .2794(5) .085(4) 1.00000 Uani
O12w .4256(3) .4700(3) .2038(5) .073(4) 1.00000 Uani
O13w .8842(3) .63518(19) -.1418(5) .066(4) 1.00000 Uani
H4a 1.11354 .79860 .34337 .04000 1.00000 Uiso
H5a 1.23422 .77035 .34001 .04000 1.00000 Uiso
H7a 1.32161 .69465 .32542 .04000 1.00000 Uiso
H8a 1.33780 .60654 .30337 .04000 1.00000 Uiso
H10a 1.28167 .51618 .25541 .04000 1.00000 Uiso
H11a 1.17620 .46696 .19882 .04000 1.00000 Uiso
H13a 1.03562 .46694 .13421 .04000 1.00000 Uiso
H15a .87822 .57459 -.00684 .04000 1.00000 Uiso
H16a .75623 .54468 -.04999 .04000 1.00000 Uiso
H18a .80558 .41536 .11722 .04000 1.00000 Uiso
H19a .92814 .44356 .15616 .04000 1.00000 Uiso
H20a .97559 .77093 .33790 .04000 1.00000 Uiso
H22a .88113 .63805 .44437 .04000 1.00000 Uiso
H23a .75501 .64134 .45391 .04000 1.00000 Uiso
H25a .72924 .76599 .27273 .04000 1.00000 Uiso
H26a .85577 .76447 .26559 .04000 1.00000 Uiso
H4b .82912 .75028 .01347 .04000 1.00000 Uiso
H5b .71981 .71043 .04005 .04000 1.00000 Uiso
H7b .65762 .63758 .11565 .04000 1.00000 Uiso
H8b .66630 .56152 .20066 .04000 1.00000 Uiso
H10b .74675 .49063 .29007 .04000 1.00000 Uiso
H11b .86353 .46439 .36481 .04000 1.00000 Uiso
H13b 1.00235 .48686 .40921 .04000 1.00000 Uiso
H15b 1.12108 .62800 .47716 .04000 1.00000 Uiso
H16b 1.24575 .62045 .54370 .04000 1.00000 Uiso
H18b 1.24202 .46538 .46840 .04000 1.00000 Uiso
H19b 1.11743 .47280 .40113 .04000 1.00000 Uiso
H20b .96931 .74648 .03298 .04000 1.00000 Uiso
H22b 1.12898 .62832 .02994 .04000 1.00000 Uiso
H23b 1.24881 .65554 .02466 .04000 1.00000 Uiso
H25b 1.19709 .80366 .10254 .04000 1.00000 Uiso
H26b 1.07622 .77665 .10311 .04000 1.00000 Uiso
H11w .56786 .25345 .22562 .05000 1.00000 Uiso
H12w .49494 .25453 .18919 .05000 1.00000 Uiso
H21w .48302 .26138 -.06647 .05000 1.00000 Uiso
H22w .41987 .28619 -.10601 .05000 1.00000 Uiso
H31w .39822 .33588 .12188 .05000 1.00000 Uiso
H32w .40676 .38548 .16136 .05000 1.00000 Uiso
H41w .49823 .44282 .00365 .05000 1.00000 Uiso
H42w .43070 .43555 -.05142 .05000 1.00000 Uiso
H51w .59287 .44183 .21709 .05000 1.00000 Uiso
H52w .52212 .46054 .18090 .05000 1.00000 Uiso
H61w .67244 .37178 .24249 .05000 1.00000 Uiso
H62w .65629 .32545 .28168 .05000 1.00000 Uiso
H71w .58976 .33731 -.15826 .05000 1.00000 Uiso
H72w .60710 .38698 -.12356 .05000 1.00000 Uiso
H81w .55538 .49605 .66717 .05000 1.00000 Uiso
H82w .57807 .48743 .58135 .05000 1.00000 Uiso
H91w .41191 .67546 .47247 .05000 1.00000 Uiso
H92w .45518 .69668 .41233 .05000 1.00000 Uiso
H101w .52973 .64938 .67266 .05000 1.00000 Uiso
H102w .45892 .63004 .67155 .05000 1.00000 Uiso
H111w .50971 .60832 .22601 .05000 1.00000 Uiso
H112w .52233 .56461 .28173 .05000 1.00000 Uiso
H121w .46553 .49956 .19613 .05000 1.00000 Uiso
H122w .39176 .47476 .15599 .05000 1.00000 Uiso
H131w .90832 .62360 -.09281 .05000 1.00000 Uiso
H132w .90552 .62851 -.18773 .05000 1.00000 Uiso

loop_
_atom_site_aniso_label
_atom_site_aniso_U_11
_atom_site_aniso_U_22
_atom_site_aniso_U_33
_atom_site_aniso_U_12
_atom_site_aniso_U_13
_atom_site_aniso_U_23
Cu1 .0227(4) .0141(3) .0302(5) -.0002(3) .0062(3) .0017(3)
Cu2 .0216(4) .0130(3) .0295(5) -.0005(3) .0062(3) .0008(3)
Ba1 .02659(19) .01957(15) .0391(3) .00343(13) .00949(16) .00250(16)
Ba2 .0274(2) .02064(16) .0576(4) .00512(14) .01389(18) .00741(18)
S1a .0260(8) .0195(6) .0331(11) -.0010(6) .0054(7) -.0018(7)
S2a .0222(8) .0303(7) .0701(16) -.0011(6) .0105(9) .0025(8)
N1a .025(3) .020(2) .015(3) -.0018(17) .010(2) .0015(19)
N2a .023(3) .0194(19) .018(3) -.0017(17) .006(2) -.0019(19)
N3a .023(3) .019(2) .032(4) -.0007(18) .013(3) -.002(2)
N4a .021(3) .0169(19) .031(4) -.0002(17) .009(3) -.004(2)
O1a .030(3) .0268(18) .042(4) -.0034(16) .0085(19) .0062(19)
O2a .032(3) .0253(19) .061(4) .0028(16) .014(3) -.005(3)
O3a .035(3) .043(3) .038(4) -.0087(18) .006(3) -.003(3)
O4a .034(3) .062(3) .115(6) -.001(3) .025(3) .034(4)
O5a .032(3) .060(3) .117(6) .003(3) .028(3) -.030(4)
O6a .031(3) .093(4) .059(5) -.013(3) -.008(3) .004(4)
C1a .013(3) .026(3) .016(4) -.003(2) .005(3) .001(3)
C2a .019(3) .024(3) .020(4) -.005(3) .005(3) .003(3)
C3a .030(4) .019(3) .020(4) -.002(3) .008(3) .002(3)
C4a .036(4) .022(3) .031(5) -.009(3) .011(3) -.004(3)
C5a .031(4) .030(3) .028(5) -.013(3) .006(3) .000(3)
C6a .028(4) .028(3) .021(4) -.006(3) .005(3) -.000(3)
C7a .023(4) .039(3) .031(5) -.005(3) .009(3) .003(3)
C8a .020(3) .040(4) .030(5) .001(3) .006(3) .002(3)
C9a .022(3) .031(3) .026(4) -.002(3) .007(3) .003(3)
C10a .023(3) .034(3) .021(4) .007(3) .010(3) .001(3)
C11a .034(4) .022(3) .025(4) .005(3) .011(3) .003(3)
C12a .026(3) .020(3) .025(4) .002(3) .010(3) .001(3)
C13a .026(4) .017(3) .035(5) .002(3) .012(3) -.002(3)
C14a .026(3) .016(3) .023(4) -.002(3) .007(3) -.005(3)
C15a .030(4) .019(3) .019(4) -.001(3) .006(3) -.004(3)
C16a .028(4) .021(3) .019(4) .002(3) .005(3) .001(3)
C17a .023(3) .018(3) .033(5) -.001(3) .008(3) -.007(3)
C18a .032(4) .016(3) .029(4) -.003(3) .010(3) -.004(3)
C19a .028(4) .017(3) .030(4) -.001(3) .008(3) -.000(3)
C20a .030(4) .015(3) .033(5) -.001(3) .010(3) -.004(3)
C21a .024(3) .015(3) .024(4) -.000(2) .008(3) -.003(3)
C22a .032(4) .015(3) .032(5) .002(3) .011(3) -.003(3)
C23a .031(4) .018(3) .039(5) -.003(3) .015(3) -.001(3)
C24a .021(3) .022(3) .037(5) .001(3) .004(3) -.006(3)
C25a .027(4) .021(3) .042(5) .002(3) .006(3) .006(3)
C26a .026(4) .015(3) .038(5) .001(3) .007(3) .003(3)
S1b .0212(7) .0210(6) .0332(11) .0019(5) .0061(7) -.0005(7)
S2b .0253(8) .0177(6) .0399(12) -.0013(6) .0110(8) -.0015(7)
O1b .032(3) .042(3) .034(4) .0038(18) -.000(2) -.007(3)
O2b .026(3) .037(2) .050(4) -.0036(17) .013(2) .006(3)
O3b .028(3) .0256(19) .052(4) .0063(16) .004(2) .006(2)
O4b .037(3) .0158(17) .095(5) -.0021(16) .026(3) .000(3)
O5b .023(3) .033(2) .044(4) .0018(16) .0104(19) .002(2)
O6b .029(3) .040(3) .041(4) -.0059(17) .001(3) -.005(3)
N1b .026(3) .0165(19) .022(4) -.0017(17) .012(3) -.0043(19)
N2b .024(3) .0164(18) .023(3) .0002(17) .005(2) -.000(2)
N3b .022(3) .0151(19) .026(4) -.0004(17) .005(3) .0003(19)
N4b .019(3) .020(2) .026(4) -.0001(17) .003(2) -.001(2)
C1b .017(3) .018(3) .021(4) -.001(2) .001(3) -.005(3)
C2b .022(3) .020(3) .023(4) .001(2) .004(3) -.000(3)
C3b .026(3) .020(3) .030(5) -.000(3) .007(3) .003(3)
C4b .026(4) .030(3) .043(5) .007(3) .004(3) .017(3)
C5b .028(4) .034(3) .044(5) .010(3) .006(3) .012(3)
C6b .018(3) .025(3) .033(5) .004(3) .003(3) .001(3)
C7b .019(3) .035(3) .031(5) .003(3) .001(3) -.000(3)
C8b .020(3) .034(3) .033(5) -.004(3) .009(3) -.002(3)
C9b .020(3) .022(3) .024(4) -.005(3) .005(3) -.006(3)
C10b .021(3) .029(3) .029(5) -.009(3) .006(3) -.005(3)
C11b .038(4) .021(3) .018(4) -.009(3) .004(3) -.000(3)
C12b .022(3) .016(3) .016(4) -.001(2) .003(3) -.000(3)
C13b .031(4) .016(3) .028(5) .000(3) .007(3) -.002(3)
C14b .017(3) .019(3) .023(4) .0023(19) .001(3) .005(3)
C15b .023(3) .014(3) .025(4) .0022(19) .005(3) .003(3)
C16b .021(3) .014(3) .030(4) .000(2) .006(3) -.003(3)
C17b .020(3) .021(3) .021(4) -.000(2) .009(3) -.000(3)
C18b .026(4) .017(3) .034(5) .000(2) .010(3) -.001(3)
C19b .025(4) .014(3) .027(4) .000(2) .000(3) -.001(3)
C20b .032(4) .021(3) .023(4) .000(3) .007(3) .006(3)
C21b .020(3) .020(3) .029(4) .001(2) .013(3) .002(3)
C22b .024(3) .015(3) .037(5) -.002(2) .009(3) -.003(3)
C23b .029(4) .019(3) .030(5) .005(3) .009(3) .002(3)
C24b .026(3) .019(3) .025(4) .001(3) .006(3) .002(3)
C25b .028(4) .015(3) .031(5) -.003(2) .010(3) -.001(3)
C26b .026(3) .021(3) .030(4) .002(3) .011(3) .001(3)
Cl1c .0518(12) .0589(11) .0697(18) .0009(9) -.0035(11) -.0254(11)
O1c .070(5) .255(11) .128(9) -.076(6) .014(5) -.017(8)
O2c .092(5) .138(6) .061(6) .024(5) .000(4) -.023(5)
O3c .060(4) .069(4) .085(6) -.001(3) -.008(4) -.046(4)
O4c .120(6) .057(4) .170(10) .020(4) -.012(6) -.024(5)
Cl1d .0485(10) .0217(6) .0412(12) -.0027(6) .0083(8) .0031(7)
O1d .077(4) .037(3) .064(5) -.013(3) .022(3) .015(3)
O2d .072(4) .026(3) .082(5) .006(3) .030(3) .003(3)
O3d .094(4) .062(3) .043(4) .018(3) .010(3) .005(3)
O4d .046(4) .050(3) .111(6) -.008(3) -.007(4) .005(4)
O1w .033(3) .041(3) .050(4) -.0076(18) .002(3) .010(3)
O2w .040(3) .062(3) .092(6) -.012(3) -.002(3) .003(4)
O3w .074(4) .046(3) .154(8) .009(3) .065(4) .002(4)
O4w .047(3) .059(3) .077(5) .027(3) .011(3) .015(3)
O5w .044(3) .058(3) .046(4) .014(3) .005(3) -.007(3)
O6w .089(4) .035(3) .057(5) -.012(3) -.015(3) .012(3)
O7w .049(3) .029(2) .051(4) -.0006(18) -.002(3) -.006(3)
O8w .038(3) .035(3) .043(4) .0031(17) .013(3) -.002(3)
O9w .040(3) .036(3) .108(6) .0126(19) .027(3) .022(3)
O10w .052(4) .107(5) .093(6) .002(3) .013(4) -.029(4)
O11w .081(4) .060(4) .099(6) -.004(3) -.026(4) .023(4)
O12w .063(4) .089(4) .066(5) .018(3) .002(3) .003(4)
O13w .096(4) .057(3) .046(4) .017(3) .015(3) .018(3)

loop_
_atom_type_symbol
_atom_type_scat_source
_atom_type_scat_dispersion_real
_atom_type_scat_dispersion_imag
C Int._Tables_Vol_IV_Tables_2.2B_and_2.3.1 .002 .002
H Int._Tables_Vol_IV_Tables_2.2B_and_2.3.1 0 0
N Int._Tables_Vol_IV_Tables_2.2B_and_2.3.1 .004 .003
O Int._Tables_Vol_IV_Tables_2.2B_and_2.3.1 .008 .006
S Int._Tables_Vol_IV_Tables_2.2B_and_2.3.1 .11 .124
Cl Int._Tables_Vol_IV_Tables_2.2B_and_2.3.1 .132 .159
Cu Int._Tables_Vol_IV_Tables_2.2B_and_2.3.1 .263 1.266
Ba Int._Tables_Vol_IV_Tables_2.2B_and_2.3.1 -.613 2.282

loop_
_geom_angle_atom_site_label_1
_geom_angle_atom_site_label_2
_geom_angle_atom_site_label_3
_geom_angle_site_symmetry_1
_geom_angle_site_symmetry_3
_geom_angle
Cu2 Cu1 N1a . . 73.19(14)
Cu2 Cu1 N3a . . 106.60(16)
Cu2 Cu1 N2b . . 75.52(14)
Cu2 Cu1 N4b . . 110.84(14)
N1a Cu1 N3a . . 79.58(16)
N1a Cu1 N2b . . 148.67(19)
N1a Cu1 N4b . . 109.68(16)
N3a Cu1 N2b . . 111.26(16)
N3a Cu1 N4b . . 142.5(3)
N2b Cu1 N4b . . 80.10(17)
Cu1 Cu2 N2a . . 74.10(13)
Cu1 Cu2 N4a . . 111.14(15)
Cu1 Cu2 N1b . . 75.00(15)
Cu1 Cu2 N3b . . 107.87(14)
N2a Cu2 N4a . . 79.37(17)
N2a Cu2 N1b . . 148.77(19)
N2a Cu2 N3b . . 113.56(16)
N4a Cu2 N1b . . 108.06(16)
N4a Cu2 N3b . . 141.0(3)
N1b Cu2 N3b . . 80.28(16)
O1a Ba1 O1w . . 130.22(11)
O1a Ba1 O2w . . 137.50(16)
O1a Ba1 O3w . . 134.63(14)
O1a Ba1 O4w . . 84.82(12)
O1a Ba1 O5w . . 64.48(13)
O1a Ba1 O6w . . 68.34(14)
O1a Ba1 O7w . . 67.27(12)
O1a Ba1 O5b . 3_765 77.47(11)
O1w Ba1 O2w . . 77.82(15)
O1w Ba1 O3w . . 70.16(14)
O1w Ba1 O4w . . 143.28(13)
O1w Ba1 O5w . . 113.07(14)
O1w Ba1 O6w . . 65.67(13)
O1w Ba1 O7w . . 135.68(12)
O1w Ba1 O5b . 3_765 76.43(13)
O2w Ba1 O3w . . 80.40(18)
O2w Ba1 O4w . . 81.38(14)
O2w Ba1 O5w . . 141.41(13)
O2w Ba1 O6w . . 141.58(14)
O2w Ba1 O7w . . 70.86(15)
O2w Ba1 O5b . 3_765 80.87(13)
O3w Ba1 O4w . . 76.80(17)
O3w Ba1 O5w . . 70.19(14)
O3w Ba1 O6w . . 97.35(19)
O3w Ba1 O7w . . 131.41(17)
O3w Ba1 O5b . 3_765 144.38(13)
O4w Ba1 O5w . . 68.24(15)
O4w Ba1 O6w . . 135.87(14)
O4w Ba1 O7w . . 61.08(15)
O4w Ba1 O5b . 3_765 129.45(16)
O5w Ba1 O6w . . 68.70(13)
O5w Ba1 O7w . . 111.00(13)
O5w Ba1 O5b . 3_765 136.95(11)
O6w Ba1 O7w . . 129.37(15)
O6w Ba1 O5b . 3_765 79.39(14)
O7w Ba1 O5b . 3_765 68.40(12)
O4a Ba2 O3c . . 76.78(17)
O4a Ba2 O8w . . 142.07(13)
O4a Ba2 O9w . . 76.76(14)
O4a Ba2 O10w . . 105.33(18)
O4a Ba2 O11w . . 64.39(18)
O4a Ba2 O2b . 1_455 141.86(12)
O4a Ba2 O8w . 3_666 134.15(17)
O4a Ba2 O3b . 3_766 85.71(14)
O3c Ba2 O8w . . 66.57(14)
O3c Ba2 O9w . . 128.57(15)
O3c Ba2 O10w . . 75.68(17)
O3c Ba2 O11w . . 126.80(17)
O3c Ba2 O2b . 1_455 130.24(16)
O3c Ba2 O8w . 3_666 127.64(13)
O3c Ba2 O3b . 3_766 69.93(15)
O8w Ba2 O9w . . 134.56(15)
O8w Ba2 O10w . . 75.46(16)
O8w Ba2 O11w . . 132.80(14)
O8w Ba2 O2b . 1_455 74.11(11)
O8w Ba2 O8w . 3_666 68.82(12)
O8w Ba2 O3b . 3_766 73.17(13)
O9w Ba2 O10w . . 70.02(18)
O9w Ba2 O11w . . 77.08(18)
O9w Ba2 O2b . 1_455 65.26(12)
O9w Ba2 O8w . 3_666 102.19(12)
O9w Ba2 O3b . 3_766 148.89(17)
O10w Ba2 O11w . . 147.07(16)
O10w Ba2 O2b . 1_455 65.66(14)
O10w Ba2 O8w . 3_666 117.47(15)
O10w Ba2 O3b . 3_766 140.33(15)
O11w Ba2 O2b . 1_455 102.13(15)
O11w Ba2 O8w . 3_666 70.68(14)
O11w Ba2 O3b . 3_766 72.18(15)
O2b Ba2 O8w 1_455 3_666 56.21(12)
O2b Ba2 O3b 1_455 3_766 125.85(11)
O8w Ba2 O3b 3_666 3_766 72.13(11)
O1a S1a O2a . . 112.9(3)
O1a S1a O3a . . 112.2(3)
O1a S1a C17a . . 106.5(3)
O2a S1a O3a . . 112.4(3)
O2a S1a C17a . . 106.5(3)
O3a S1a C17a . . 105.8(3)
O4a S2a O5a . . 110.7(4)
O4a S2a O6a . . 113.5(4)
O4a S2a C24a . . 106.3(3)
O5a S2a O6a . . 112.2(4)
O5a S2a C24a . . 105.7(3)
O6a S2a C24a . . 107.8(4)
Cu1 N1a C1a . . 127.4(3)
Cu1 N1a C12a . . 112.0(4)
C1a N1a C12a . . 117.6(4)
Cu2 N2a C2a . . 125.6(3)
Cu2 N2a C3a . . 111.8(4)
C2a N2a C3a . . 118.3(4)
Cu1 N3a C13a . . 114.4(4)
Cu1 N3a C14a . . 123.4(4)
C13a N3a C14a . . 120.3(4)
Cu2 N4a C20a . . 115.2(4)
Cu2 N4a C21a . . 121.7(3)
C20a N4a C21a . . 121.7(4)
Ba1 O1a S1a . . 129.6(2)
Ba2 O4a S2a . . 154.8(3)
N1a C1a C2a . . 118.0(4)
N1a C1a C9a . . 122.6(5)
C2a C1a C9a . . 119.4(5)
N2a C2a C1a . . 117.8(5)
N2a C2a C6a . . 122.2(5)
C1a C2a C6a . . 119.9(5)
N2a C3a C4a . . 122.6(5)
N2a C3a C20a . . 113.9(5)
C4a C3a C20a . . 123.4(5)
C3a C4a C5a . . 118.6(5)
C4a C5a C6a . . 119.9(5)
C2a C6a C5a . . 117.7(5)
C2a C6a C7a . . 118.7(5)
C5a C6a C7a . . 123.5(5)
C6a C7a C8a . . 120.9(5)
C7a C8a C9a . . 121.9(5)
C1a C9a C8a . . 118.0(5)
C1a C9a C10a . . 117.3(5)
C8a C9a C10a . . 124.6(5)
C9a C10a C11a . . 119.6(5)
C10a C11a C12a . . 119.2(5)
N1a C12a C11a . . 122.7(5)
N1a C12a C13a . . 113.5(5)
C11a C12a C13a . . 123.8(5)
N3a C13a C12a . . 118.2(5)
N3a C14a C15a . . 117.3(5)
N3a C14a C19a . . 122.3(5)
C15a C14a C19a . . 120.1(5)
C14a C15a C16a . . 120.4(5)
C15a C16a C17a . . 119.4(5)
S1a C17a C16a . . 119.2(4)
S1a C17a C18a . . 120.3(4)
C16a C17a C18a . . 120.5(5)
C17a C18a C19a . . 120.0(5)
C14a C19a C18a . . 119.7(5)
N4a C20a C3a . . 117.4(5)
N4a C21a C22a . . 117.1(5)
N4a C21a C26a . . 121.2(5)
C22a C21a C26a . . 121.4(5)
C21a C22a C23a . . 119.1(5)
C22a C23a C24a . . 119.5(6)
S2a C24a C23a . . 120.1(5)
S2a C24a C25a . . 118.9(4)
C23a C24a C25a . . 121.0(5)
C24a C25a C26a . . 120.1(5)
C21a C26a C25a . . 118.9(6)
O1b S1b O2b . . 111.8(3)
O1b S1b O3b . . 112.8(3)
O1b S1b C17b . . 105.7(3)
O2b S1b O3b . . 113.1(3)
O2b S1b C17b . . 106.4(3)
O3b S1b C17b . . 106.3(3)
O4b S2b O5b . . 113.4(3)
O4b S2b O6b . . 112.0(3)
O4b S2b C24b . . 107.2(3)
O5b S2b O6b . . 112.3(3)
O5b S2b C24b . . 106.1(3)
O6b S2b C24b . . 105.1(3)
S1b O2b Ba2 . 1_655 139.0(3)
S1b O3b Ba2 . 3_766 139.9(3)
S2b O5b Ba1 . 3_765 145.9(3)
Cu2 N1b C1b . . 127.2(3)
Cu2 N1b C12b . . 110.6(4)
C1b N1b C12b . . 118.4(5)
Cu1 N2b C2b . . 127.6(3)
Cu1 N2b C3b . . 110.2(4)
C2b N2b C3b . . 118.4(4)
Cu2 N3b C13b . . 114.2(4)
Cu2 N3b C14b . . 125.1(3)
C13b N3b C14b . . 120.2(4)
Cu1 N4b C20b . . 113.8(4)
Cu1 N4b C21b . . 126.0(4)
C20b N4b C21b . . 119.1(5)
N1b C1b C2b . . 119.2(5)
N1b C1b C9b . . 121.6(5)
C2b C1b C9b . . 119.2(5)
N2b C2b C1b . . 118.4(5)
N2b C2b C6b . . 121.6(5)
C1b C2b C6b . . 119.9(5)
N2b C3b C4b . . 122.9(5)
N2b C3b C20b . . 115.3(5)
C4b C3b C20b . . 121.7(5)
C3b C4b C5b . . 118.7(6)
C4b C5b C6b . . 120.0(5)
C2b C6b C5b . . 117.8(5)
C2b C6b C7b . . 119.0(5)
C5b C6b C7b . . 123.2(5)
C6b C7b C8b . . 121.1(5)
C7b C8b C9b . . 121.5(5)
C1b C9b C8b . . 118.7(5)
C1b C9b C10b . . 117.6(5)
C8b C9b C10b . . 123.6(5)
C9b C10b C11b . . 119.8(5)
C10b C11b C12b . . 119.0(5)
N1b C12b C11b . . 122.6(5)
N1b C12b C13b . . 114.7(5)
C11b C12b C13b . . 122.7(5)
N3b C13b C12b . . 117.5(5)
N3b C14b C15b . . 117.1(4)
N3b C14b C19b . . 122.0(5)
C15b C14b C19b . . 120.7(5)
C14b C15b C16b . . 120.1(5)
C15b C16b C17b . . 119.9(5)
S1b C17b C16b . . 119.0(4)
S1b C17b C18b . . 121.0(4)
C16b C17b C18b . . 120.0(5)
C17b C18b C19b . . 120.3(5)
C14b C19b C18b . . 119.1(5)
N4b C20b C3b . . 117.7(5)
N4b C21b C22b . . 118.3(5)
N4b C21b C26b . . 121.9(5)
C22b C21b C26b . . 119.4(5)
C21b C22b C23b . . 120.8(5)
C22b C23b C24b . . 119.9(5)
S2b C24b C23b . . 119.8(4)
S2b C24b C25b . . 120.5(4)
C23b C24b C25b . . 119.5(5)
C24b C25b C26b . . 120.3(5)
C21b C26b C25b . . 120.1(5)
O1c Cl1c O2c . . 108.1(5)
O1c Cl1c O3c . . 109.3(6)
O1c Cl1c O4c . . 114.3(6)
O2c Cl1c O3c . . 112.2(5)
O2c Cl1c O4c . . 105.9(6)
O3c Cl1c O4c . . 107.0(4)
Ba2 O3c Cl1c . . 129.7(3)
O1d Cl1d O2d . . 110.7(4)
O1d Cl1d O3d . . 107.6(4)
O1d Cl1d O4d . . 110.0(4)
O2d Cl1d O3d . . 109.8(4)
O2d Cl1d O4d . . 110.2(3)
O3d Cl1d O4d . . 108.4(4)
Ba2 O8w Ba2 . 3_666 111.18(15)

loop_
_geom_bond_atom_site_label_1
_geom_bond_atom_site_label_2
_geom_bond_site_symmetry_2
_geom_bond_distance
Cu1 Cu2 . 2.7298(11)
Cu1 N1a . 2.082(4)
Cu1 N3a . 2.036(4)
Cu1 N2b . 2.099(4)
Cu1 N4b . 2.028(5)
Cu2 N2a . 2.089(5)
Cu2 N4a . 2.023(4)
Cu2 N1b . 2.084(4)
Cu2 N3b . 2.015(4)
Ba1 O1a . 2.789(4)
Ba1 O1w . 2.841(5)
Ba1 O2w . 2.811(5)
Ba1 O3w . 2.794(7)
Ba1 O4w . 2.781(5)
Ba1 O5w . 2.946(5)
Ba1 O6w . 2.856(6)
Ba1 O7w . 2.946(6)
Ba1 O5b 3_765 2.769(4)
Ba2 O4a . 2.703(6)
Ba2 O3c . 2.916(6)
Ba2 O8w . 2.859(5)
Ba2 O9w . 2.721(4)
Ba2 O10w . 2.779(7)
Ba2 O11w . 2.934(8)
Ba2 O2b 1_455 2.929(4)
Ba2 O8w 3_666 2.930(4)
Ba2 O3b 3_766 2.746(4)
S1a O1a . 1.453(4)
S1a O2a . 1.448(5)
S1a O3a . 1.454(5)
S1a C17a . 1.764(6)
S2a O4a . 1.437(6)
S2a O5a . 1.465(6)
S2a O6a . 1.424(6)
S2a C24a . 1.773(6)
N1a C1a . 1.350(6)
N1a C12a . 1.356(7)
N2a C2a . 1.354(7)
N2a C3a . 1.350(6)
N3a C13a . 1.286(7)
N3a C14a . 1.432(7)
N4a C20a . 1.287(7)
N4a C21a . 1.438(7)
C1a C2a . 1.444(7)
C1a C9a . 1.416(7)
C2a C6a . 1.407(7)
C3a C4a . 1.400(8)
C3a C20a . 1.464(8)
C4a C5a . 1.376(8)
C5a C6a . 1.405(8)
C6a C7a . 1.442(8)
C7a C8a . 1.347(8)
C8a C9a . 1.444(8)
C9a C10a . 1.402(8)
C10a C11a . 1.373(8)
C11a C12a . 1.391(8)
C12a C13a . 1.470(7)
C14a C15a . 1.393(7)
C14a C19a . 1.394(8)
C15a C16a . 1.390(7)
C16a C17a . 1.389(8)
C17a C18a . 1.396(8)
C18a C19a . 1.389(7)
C21a C22a . 1.388(8)
C21a C26a . 1.393(7)
C22a C23a . 1.394(8)
C23a C24a . 1.390(8)
C24a C25a . 1.382(9)
C25a C26a . 1.389(8)
S1b O1b . 1.455(5)
S1b O2b . 1.456(5)
S1b O3b . 1.454(4)
S1b C17b . 1.762(5)
S2b O4b . 1.449(4)
S2b O5b . 1.458(5)
S2b O6b . 1.462(5)
S2b C24b . 1.774(6)
N1b C1b . 1.356(6)
N1b C12b . 1.345(7)
N2b C2b . 1.370(7)
N2b C3b . 1.340(7)
N3b C13b . 1.297(6)
N3b C14b . 1.426(6)
N4b C20b . 1.299(7)
N4b C21b . 1.431(7)
C1b C2b . 1.420(8)
C1b C9b . 1.427(7)
C2b C6b . 1.420(7)
C3b C4b . 1.401(8)
C3b C20b . 1.461(8)
C4b C5b . 1.381(9)
C5b C6b . 1.398(9)
C6b C7b . 1.437(8)
C7b C8b . 1.332(8)
C8b C9b . 1.440(7)
C9b C10b . 1.401(8)
C10b C11b . 1.372(8)
C11b C12b . 1.406(8)
C12b C13b . 1.466(7)
C14b C15b . 1.381(7)
C14b C19b . 1.412(7)
C15b C16b . 1.382(7)
C16b C17b . 1.403(7)
C17b C18b . 1.395(7)
C18b C19b . 1.383(7)
C21b C22b . 1.392(8)
C21b C26b . 1.402(7)
C22b C23b . 1.376(8)
C23b C24b . 1.399(7)
C24b C25b . 1.401(8)
C25b C26b . 1.376(8)
Cl1c O1c . 1.386(9)
Cl1c O2c . 1.394(8)
Cl1c O3c . 1.404(6)
Cl1c O4c . 1.410(7)
Cl1d O1d . 1.441(6)
Cl1d O2d . 1.425(5)
Cl1d O3d . 1.442(6)
Cl1d O4d . 1.428(5)

loop_
_geom_torsion_atom_site_label_1
_geom_torsion_atom_site_label_2
_geom_torsion_atom_site_label_3
_geom_torsion_atom_site_label_4
_geom_torsion
O1a S1a C17a C16a 178.9(5)
O1a S1a C17a C18a -3.5(6)
O2a S1a C17a C16a -60.4(6)
O2a S1a C17a C18a 117.2(6)
O3a S1a C17a C16a 59.4(6)
O3a S1a C17a C18a -123.0(6)
O4a S2a C24a C23a -4.3(6)
O4a S2a C24a C25a 177.0(6)
O5a S2a C24a C23a 113.5(6)
O5a S2a C24a C25a -65.2(6)
O6a S2a C24a C23a -126.3(6)
O6a S2a C24a C25a 55.0(6)
C12a N1a C1a C2a -174.2(6)
C12a N1a C1a C9a 7.1(9)
C1a N1a C12a C11a 1.8(9)
C1a N1a C12a C13a -178.7(6)
C3a N2a C2a C1a -177.4(6)
C3a N2a C2a C6a 6.1(9)
C2a N2a C3a C4a 2.0(9)
C2a N2a C3a C20a -174.4(6)
C14a N3a C13a C12a -168.4(6)
C13a N3a C14a C15a -160.1(6)
C13a N3a C14a C19a 26.5(9)
C21a N4a C20a C3a -174.1(6)
C20a N4a C21a C22a -149.7(6)
C20a N4a C21a C26a 36.3(9)
N1a C1a C2a N2a 17.4(8)
N1a C1a C2a C6a -165.9(6)
C9a C1a C2a N2a -163.9(6)
C9a C1a C2a C6a 12.8(9)
N1a C1a C9a C8a 170.4(6)
N1a C1a C9a C10a -10.4(9)
C2a C1a C9a C8a -8.2(9)
C2a C1a C9a C10a 170.9(6)
N2a C2a C6a C5a -9.5(9)
N2a C2a C6a C7a 168.6(6)
C1a C2a C6a C5a 174.0(6)
C1a C2a C6a C7a -7.9(9)
N2a C3a C4a C5a -6.3(10)
C20a C3a C4a C5a 169.8(6)
N2a C3a C20a N4a 16.4(8)
C4a C3a C20a N4a -160.0(6)
C3a C4a C5a C6a 2.5(10)
C4a C5a C6a C2a 4.9(10)
C4a C5a C6a C7a -173.0(7)
C2a C6a C7a C8a -1.4(10)
C5a C6a C7a C8a 176.6(7)
C6a C7a C8a C9a 6.0(11)
C7a C8a C9a C1a -1.1(10)
C7a C8a C9a C10a 179.9(7)
C1a C9a C10a C11a 4.8(10)
C8a C9a C10a C11a -176.1(7)
C9a C10a C11a C12a 3.4(10)
C10a C11a C12a N1a -7.1(10)
C10a C11a C12a C13a 173.4(7)
N1a C12a C13a N3a 13.9(9)
C11a C12a C13a N3a -166.6(7)
N3a C14a C15a C16a -173.6(6)
C19a C14a C15a C16a -.1(9)
N3a C14a C19a C18a 172.1(6)
C15a C14a C19a C18a -1.1(9)
C14a C15a C16a C17a 1.1(9)
C15a C16a C17a S1a 176.7(5)
C15a C16a C17a C18a -.9(9)
S1a C17a C18a C19a -177.9(5)
C16a C17a C18a C19a -.3(10)
C17a C18a C19a C14a 1.3(10)
N4a C21a C22a C23a -175.0(5)
C26a C21a C22a C23a -1.1(9)
N4a C21a C26a C25a 174.3(6)
C22a C21a C26a C25a .6(9)
C21a C22a C23a C24a 1.4(9)
C22a C23a C24a S2a 180.0(5)
C22a C23a C24a C25a -1.3(9)
S2a C24a C25a C26a 179.6(5)
C23a C24a C25a C26a .9(10)
C24a C25a C26a C21a -.5(9)
O1b S1b C17b C16b 47.9(6)
O1b S1b C17b C18b -133.8(6)
O2b S1b C17b C16b -71.2(6)
O2b S1b C17b C18b 107.2(6)
O3b S1b C17b C16b 168.0(5)
O3b S1b C17b C18b -13.6(6)
O4b S2b C24b C23b 161.8(6)
O4b S2b C24b C25b -22.0(7)
O5b S2b C24b C23b 40.3(6)
O5b S2b C24b C25b -143.5(5)
O6b S2b C24b C23b -78.8(6)
O6b S2b C24b C25b 97.4(6)
C12b N1b C1b C2b -173.7(6)
C12b N1b C1b C9b 8.9(8)
C1b N1b C12b C11b -.4(9)
C1b N1b C12b C13b -177.7(5)
C3b N2b C2b C1b -177.1(5)
C3b N2b C2b C6b 5.7(8)
C2b N2b C3b C4b .9(9)
C2b N2b C3b C20b -178.4(5)
C14b N3b C13b C12b -173.8(6)
C13b N3b C14b C15b -154.8(6)
C13b N3b C14b C19b 29.9(9)
C21b N4b C20b C3b -171.2(6)
C20b N4b C21b C22b -153.6(6)
C20b N4b C21b C26b 33.2(9)
N1b C1b C2b N2b 14.3(8)
N1b C1b C2b C6b -168.4(6)
C9b C1b C2b N2b -168.2(5)
C9b C1b C2b C6b 9.1(9)
N1b C1b C9b C8b 169.7(6)
N1b C1b C9b C10b -11.6(9)
C2b C1b C9b C8b -7.7(9)
C2b C1b C9b C10b 171.0(6)
N2b C2b C6b C5b -7.5(9)
N2b C2b C6b C7b 173.0(6)
C1b C2b C6b C5b 175.3(6)
C1b C2b C6b C7b -4.2(9)
N2b C3b C4b C5b -5.5(10)
C20b C3b C4b C5b 173.8(6)
N2b C3b C20b N4b 14.9(8)
C4b C3b C20b N4b -164.4(6)
C3b C4b C5b C6b 3.4(10)
C4b C5b C6b C2b 2.8(10)
C4b C5b C6b C7b -177.7(7)
C2b C6b C7b C8b -2.2(10)
C5b C6b C7b C8b 178.3(7)
C6b C7b C8b C9b 3.6(10)
C7b C8b C9b C1b 1.4(10)
C7b C8b C9b C10b -177.2(7)
C1b C9b C10b C11b 5.7(9)
C8b C9b C10b C11b -175.7(6)
C9b C10b C11b C12b 2.3(9)
C10b C11b C12b N1b -5.3(9)
C10b C11b C12b C13b 171.9(6)
N1b C12b C13b N3b 13.9(9)
C11b C12b C13b N3b -163.5(6)
N3b C14b C15b C16b -176.0(6)
C19b C14b C15b C16b -.6(10)
N3b C14b C19b C18b 175.6(6)
C15b C14b C19b C18b .5(10)
C14b C15b C16b C17b -.5(10)
C15b C16b C17b S1b -180.0(5)
C15b C16b C17b C18b 1.7(10)
S1b C17b C18b C19b 179.9(5)
C16b C17b C18b C19b -1.8(10)
C17b C18b C19b C14b .7(10)
N4b C21b C22b C23b -174.3(6)
C26b C21b C22b C23b -.9(10)
N4b C21b C26b C25b 172.8(6)
C22b C21b C26b C25b -.3(10)
C21b C22b C23b C24b 1.3(10)
C22b C23b C24b S2b 175.7(5)
C22b C23b C24b C25b -.6(10)
S2b C24b C25b C26b -176.9(5)
C23b C24b C25b C26b -.6(10)
C24b C25b C26b C21b 1.1(10)
